data_1545726
loop_
_publ_author_name
'Reiners, Matthias'
'Maekawa, Miyuki'
'Daniliuc, Constantin G.'
'Freytag, Matthias'
'Jones, Peter G.'
'White, Peter S.'
'Hohenberger, Johannes'
'Sutter, J\"org'
'Meyer, Karsten'
'Maron, Laurent'
'Walter, Marc D.'

_publ_section_title
;
 Reactivity studies on [Cp&#x2032;Fe(\m-I)]2: nitrido-, sulfido- and
 diselenide iron complexes derived from pseudohalide activation
;
_journal_name_full 'Chem. Sci.'
_journal_paper_doi 10.1039/C7SC00570A
_journal_year 2017
_chemical_formula_moiety 'C34 H58 Fe2 N2'
_chemical_formula_sum 'C34 H58 Fe2 N2'
_chemical_formula_weight 606.52
_chemical_name_systematic
; 
 ? 
;
_space_group_IT_number 92
_symmetry_cell_setting tetragonal
_symmetry_space_group_name_Hall 'P 4abw 2nw'
_symmetry_space_group_name_H-M 'P 41 21 2'
_atom_sites_solution_hydrogens geom
_atom_sites_solution_primary direct
_atom_sites_solution_secondary difmap
_audit_creation_method SHELXL-97
_audit_update_record
;
2017-02-06 deposited with the CCDC.
2017-03-30 downloaded from the CCDC.
;
_cell_angle_alpha 90.00
_cell_angle_beta 90.00
_cell_angle_gamma 90.00
_cell_formula_units_Z 4
_cell_length_a 8.9474(3)
_cell_length_b 8.9474(3)
_cell_length_c 41.253(4)
_cell_measurement_reflns_used 5557
_cell_measurement_temperature 100(2)
_cell_measurement_theta_max 24.43
_cell_measurement_theta_min 2.33
_cell_volume 3302.5(4)
_computing_cell_refinement 'Bruker APEX2'
_computing_data_collection 'Bruker APEX2'
_computing_data_reduction 'Bruker SAINT'
_computing_molecular_graphics 'Bruker SHELXTL'
_computing_publication_material 'Bruker SHELXTL'
_computing_structure_refinement 'SHELXL-97 (Sheldrick, 1997)'
_computing_structure_solution 'SHELXS-97 (Sheldrick, 1990)'
_diffrn_ambient_temperature 100(2)
_diffrn_measured_fraction_theta_full 0.999
_diffrn_measured_fraction_theta_max 0.999
_diffrn_measurement_device_type 'Bruker-AXS SMART APEX-II CCD area detector'
_diffrn_measurement_method 'phi and omega scans'
_diffrn_radiation_monochromator graphite
_diffrn_radiation_source 'fine-focus sealed tube'
_diffrn_radiation_type MoK\a
_diffrn_radiation_wavelength 0.71073
_diffrn_reflns_av_R_equivalents 0.0486
_diffrn_reflns_av_sigmaI/netI 0.0401
_diffrn_reflns_limit_h_max 10
_diffrn_reflns_limit_h_min -10
_diffrn_reflns_limit_k_max 6
_diffrn_reflns_limit_k_min -10
_diffrn_reflns_limit_l_max 49
_diffrn_reflns_limit_l_min -49
_diffrn_reflns_number 19222
_diffrn_reflns_theta_full 25.14
_diffrn_reflns_theta_max 25.14
_diffrn_reflns_theta_min 1.97
_exptl_absorpt_coefficient_mu 0.902
_exptl_absorpt_correction_T_max 0.8766
_exptl_absorpt_correction_T_min 0.8402
_exptl_absorpt_correction_type multi-scan
_exptl_absorpt_process_details '(Blessing, 1995)'
_exptl_crystal_colour green
_exptl_crystal_density_diffrn 1.220
_exptl_crystal_density_method 'not measured'
_exptl_crystal_description block
_exptl_crystal_F_000 1312
_exptl_crystal_size_max 0.20
_exptl_crystal_size_mid 0.20
_exptl_crystal_size_min 0.15
_refine_diff_density_max 0.254
_refine_diff_density_min -0.259
_refine_diff_density_rms 0.047
_refine_ls_abs_structure_details 'Flack H D (1983), Acta Cryst. A39, 876-881'
_refine_ls_abs_structure_Flack 0.01(2)
_refine_ls_extinction_method none
_refine_ls_goodness_of_fit_ref 1.062
_refine_ls_hydrogen_treatment constr
_refine_ls_matrix_type full
_refine_ls_number_parameters 182
_refine_ls_number_reflns 2957
_refine_ls_number_restraints 0
_refine_ls_restrained_S_all 1.062
_refine_ls_R_factor_all 0.0399
_refine_ls_R_factor_gt 0.0328
_refine_ls_shift/su_max 0.000
_refine_ls_shift/su_mean 0.000
_refine_ls_structure_factor_coef Fsqd
_refine_ls_weighting_details 'calc w=1/[\s^2^(Fo^2^)+(0.0186P)^2^+1.9544P] where P=(Fo^2^+2Fc^2^)/3'
_refine_ls_weighting_scheme calc
_refine_ls_wR_factor_gt 0.0616
_refine_ls_wR_factor_ref 0.0636
_reflns_number_gt 2655
_reflns_number_total 2957
_reflns_threshold_expression >2sigma(I)
_cod_data_source_file c7sc00570a2.cif
_cod_data_source_block c07223
_cod_original_cell_volume 3302.6(3)
_cod_original_sg_symbol_H-M P4(1)2(1)2
_cod_database_code 1545726

loop_
_symmetry_equiv_pos_as_xyz
'x, y, z'
'-x, -y, z+1/2'
'x+1/2, -y+1/2, -z+3/4'
'-x+1/2, y+1/2, -z+1/4'
'-y, -x, -z+1/2'
'y, x, -z'
'y+1/2, -x+1/2, z+3/4'
'-y+1/2, x+1/2, z+1/4'

loop_
_atom_site_label
_atom_site_type_symbol
_atom_site_fract_x
_atom_site_fract_y
_atom_site_fract_z
_atom_site_U_iso_or_equiv
_atom_site_adp_type
_atom_site_occupancy
_atom_site_symmetry_multiplicity
_atom_site_calc_flag
_atom_site_refinement_flags
Fe Fe 0.42610(4) 0.47718(4) 0.227371(8) 0.01530(10) Uani 1 1 d .
N1 N 0.5804(2) 0.4196(2) 0.2500 0.0221(8) Uani 1 2 d S
N2 N 0.3696(2) 0.6304(2) 0.2500 0.0226(8) Uani 1 2 d S
C1 C 0.4639(3) 0.3972(3) 0.17876(5) 0.0163(6) Uani 1 1 d .
C2 C 0.3573(3) 0.5232(3) 0.17885(5) 0.0158(6) Uani 1 1 d .
C3 C 0.2329(3) 0.4735(3) 0.19754(6) 0.0172(6) Uani 1 1 d .
H3 H 0.1434 0.5289 0.2006 0.021 Uiso 1 1 calc R
C4 C 0.2608(3) 0.3297(3) 0.21091(6) 0.0162(6) Uani 1 1 d .
C5 C 0.4007(3) 0.2833(3) 0.19813(6) 0.0156(6) Uani 1 1 d .
H5 H 0.4456 0.1888 0.2021 0.019 Uiso 1 1 calc R
C6 C 0.6162(3) 0.3745(3) 0.16171(6) 0.0167(6) Uani 1 1 d .
C7 C 0.6681(3) 0.2125(3) 0.16632(6) 0.0253(7) Uani 1 1 d .
H7A H 0.6822 0.1923 0.1895 0.038 Uiso 1 1 calc R
H7B H 0.7627 0.1972 0.1548 0.038 Uiso 1 1 calc R
H7C H 0.5923 0.1443 0.1576 0.038 Uiso 1 1 calc R
C8 C 0.5992(3) 0.3973(3) 0.12472(6) 0.0223(7) Uani 1 1 d .
H8A H 0.5211 0.3306 0.1164 0.033 Uiso 1 1 calc R
H8B H 0.6941 0.3746 0.1140 0.033 Uiso 1 1 calc R
H8C H 0.5714 0.5013 0.1203 0.033 Uiso 1 1 calc R
C9 C 0.7416(3) 0.4733(3) 0.17532(6) 0.0234(7) Uani 1 1 d .
H9A H 0.7153 0.5787 0.1724 0.035 Uiso 1 1 calc R
H9B H 0.8350 0.4519 0.1638 0.035 Uiso 1 1 calc R
H9C H 0.7546 0.4524 0.1985 0.035 Uiso 1 1 calc R
C10 C 0.3500(3) 0.6752(3) 0.16170(6) 0.0185(6) Uani 1 1 d .
C11 C 0.2478(3) 0.7823(3) 0.18086(6) 0.0263(7) Uani 1 1 d .
H11A H 0.1444 0.7465 0.1798 0.040 Uiso 1 1 calc R
H11B H 0.2538 0.8826 0.1714 0.040 Uiso 1 1 calc R
H11C H 0.2803 0.7859 0.2035 0.040 Uiso 1 1 calc R
C12 C 0.2782(3) 0.6508(3) 0.12814(6) 0.0261(7) Uani 1 1 d .
H12A H 0.3427 0.5860 0.1151 0.039 Uiso 1 1 calc R
H12B H 0.2661 0.7474 0.1172 0.039 Uiso 1 1 calc R
H12C H 0.1802 0.6035 0.1308 0.039 Uiso 1 1 calc R
C13 C 0.4994(3) 0.7556(3) 0.15802(7) 0.0273(7) Uani 1 1 d .
H13A H 0.5457 0.7678 0.1794 0.041 Uiso 1 1 calc R
H13B H 0.4830 0.8540 0.1482 0.041 Uiso 1 1 calc R
H13C H 0.5656 0.6965 0.1441 0.041 Uiso 1 1 calc R
C14 C 0.1548(3) 0.2405(3) 0.23205(6) 0.0187(6) Uani 1 1 d .
C15 C 0.0603(3) 0.3447(3) 0.25322(7) 0.0294(7) Uani 1 1 d .
H15A H 0.1262 0.4098 0.2659 0.044 Uiso 1 1 calc R
H15B H -0.0015 0.2850 0.2680 0.044 Uiso 1 1 calc R
H15C H -0.0043 0.4059 0.2394 0.044 Uiso 1 1 calc R
C16 C 0.0508(3) 0.1530(3) 0.20928(6) 0.0231(6) Uani 1 1 d .
H16A H -0.0003 0.2227 0.1947 0.035 Uiso 1 1 calc R
H16B H -0.0234 0.0984 0.2221 0.035 Uiso 1 1 calc R
H16C H 0.1097 0.0819 0.1965 0.035 Uiso 1 1 calc R
C17 C 0.2417(3) 0.1303(3) 0.25347(7) 0.0300(7) Uani 1 1 d .
H17A H 0.2949 0.0586 0.2397 0.045 Uiso 1 1 calc R
H17B H 0.1717 0.0766 0.2676 0.045 Uiso 1 1 calc R
H17C H 0.3138 0.1852 0.2668 0.045 Uiso 1 1 calc R

loop_
_atom_site_aniso_label
_atom_site_aniso_U_11
_atom_site_aniso_U_22
_atom_site_aniso_U_33
_atom_site_aniso_U_23
_atom_site_aniso_U_13
_atom_site_aniso_U_12
Fe 0.0176(2) 0.0172(2) 0.01109(15) -0.00057(15) -0.00044(15) -0.00022(16)
N1 0.0247(12) 0.0247(12) 0.0168(15) -0.0038(10) -0.0038(10) 0.0000(17)
N2 0.0270(13) 0.0270(13) 0.0139(15) -0.0074(10) -0.0074(10) 0.0047(16)
C1 0.0177(15) 0.0177(15) 0.0136(11) -0.0016(10) -0.0031(11) -0.0006(12)
C2 0.0174(14) 0.0206(15) 0.0092(11) -0.0007(11) -0.0019(10) -0.0011(13)
C3 0.0164(14) 0.0200(15) 0.0151(13) -0.0011(12) -0.0025(11) 0.0032(13)
C4 0.0163(15) 0.0181(16) 0.0142(12) -0.0018(12) -0.0005(12) -0.0011(12)
C5 0.0174(15) 0.0145(14) 0.0148(12) -0.0046(11) -0.0031(11) 0.0016(12)
C6 0.0170(16) 0.0202(15) 0.0129(12) 0.0004(11) 0.0033(11) 0.0003(12)
C7 0.0236(17) 0.0288(18) 0.0236(15) 0.0013(13) 0.0068(13) 0.0060(14)
C8 0.0227(16) 0.0296(17) 0.0147(12) -0.0011(12) 0.0030(12) -0.0002(13)
C9 0.0192(15) 0.0295(17) 0.0215(14) -0.0006(14) -0.0031(12) -0.0008(14)
C10 0.0229(16) 0.0184(16) 0.0141(13) 0.0032(11) -0.0010(12) 0.0021(13)
C11 0.0389(19) 0.0226(17) 0.0175(14) 0.0026(12) -0.0005(13) 0.0102(14)
C12 0.037(2) 0.0262(18) 0.0156(13) 0.0023(13) -0.0012(13) 0.0045(14)
C13 0.035(2) 0.0197(16) 0.0269(15) 0.0023(12) 0.0038(14) -0.0041(15)
C14 0.0180(15) 0.0209(15) 0.0172(13) -0.0009(12) 0.0009(12) -0.0013(12)
C15 0.0328(19) 0.0285(17) 0.0269(15) -0.0062(13) 0.0151(15) -0.0097(15)
C16 0.0210(17) 0.0261(16) 0.0222(13) 0.0010(12) -0.0004(12) -0.0069(13)
C17 0.0249(18) 0.041(2) 0.0245(15) 0.0119(15) -0.0020(13) -0.0089(14)

loop_
_atom_type_symbol
_atom_type_description
_atom_type_scat_dispersion_real
_atom_type_scat_dispersion_imag
_atom_type_scat_source
C C 0.0033 0.0016 'International Tables Vol C Tables 4.2.6.8 and 6.1.1.4'
H H 0.0000 0.0000 'International Tables Vol C Tables 4.2.6.8 and 6.1.1.4'
N N 0.0061 0.0033 'International Tables Vol C Tables 4.2.6.8 and 6.1.1.4'
Fe Fe 0.3463 0.8444 'International Tables Vol C Tables 4.2.6.8 and 6.1.1.4'

loop_
_geom_angle_atom_site_label_1
_geom_angle_atom_site_label_2
_geom_angle_atom_site_label_3
_geom_angle
_geom_angle_site_symmetry_1
_geom_angle_site_symmetry_3
N2 Fe N1 100.14(9) . .
N2 Fe C4 117.82(9) . .
N1 Fe C4 123.10(9) . .
N2 Fe C3 94.99(10) . .
N1 Fe C3 161.88(9) . .
C4 Fe C3 39.40(10) . .
N2 Fe C5 156.90(9) . .
N1 Fe C5 98.48(10) . .
C4 Fe C5 39.32(10) . .
C3 Fe C5 64.60(10) . .
N2 Fe C2 105.56(9) . .
N1 Fe C2 141.94(8) . .
C4 Fe C2 67.28(10) . .
C3 Fe C2 39.12(10) . .
C5 Fe C2 66.06(10) . .
N2 Fe C1 143.99(9) . .
N1 Fe C1 106.00(9) . .
C4 Fe C1 66.44(9) . .
C3 Fe C1 65.38(10) . .
C5 Fe C1 38.54(9) . .
C2 Fe C1 40.27(9) . .
N2 Fe Fe 49.93(7) . 5_665
N1 Fe Fe 50.21(7) . 5_665
C4 Fe Fe 142.08(7) . 5_665
C3 Fe Fe 143.78(7) . 5_665
C5 Fe Fe 146.37(7) . 5_665
C2 Fe Fe 145.23(8) . 5_665
C1 Fe Fe 147.75(7) . 5_665
Fe N1 Fe 79.58(13) 5_665 .
Fe N2 Fe 80.13(13) 5_665 .
C5 C1 C2 106.9(2) . .
C5 C1 C6 121.0(2) . .
C2 C1 C6 132.1(2) . .
C5 C1 Fe 69.55(13) . .
C2 C1 Fe 69.08(13) . .
C6 C1 Fe 127.22(17) . .
C3 C2 C1 105.5(2) . .
C3 C2 C10 119.5(2) . .
C1 C2 C10 134.6(2) . .
C3 C2 Fe 70.00(13) . .
C1 C2 Fe 70.65(13) . .
C10 C2 Fe 128.00(17) . .
C4 C3 C2 110.8(2) . .
C4 C3 Fe 69.27(14) . .
C2 C3 Fe 70.88(14) . .
C5 C4 C3 106.0(2) . .
C5 C4 C14 127.7(2) . .
C3 C4 C14 126.1(2) . .
C5 C4 Fe 71.46(14) . .
C3 C4 Fe 71.33(15) . .
C14 C4 Fe 125.92(16) . .
C1 C5 C4 110.6(2) . .
C1 C5 Fe 71.91(14) . .
C4 C5 Fe 69.22(14) . .
C7 C6 C9 106.2(2) . .
C7 C6 C1 109.5(2) . .
C9 C6 C1 113.7(2) . .
C7 C6 C8 106.1(2) . .
C9 C6 C8 110.9(2) . .
C1 C6 C8 110.1(2) . .
C13 C10 C2 115.2(2) . .
C13 C10 C12 110.0(2) . .
C2 C10 C12 107.8(2) . .
C13 C10 C11 106.1(2) . .
C2 C10 C11 109.8(2) . .
C12 C10 C11 107.5(2) . .
C4 C14 C15 110.7(2) . .
C4 C14 C17 110.7(2) . .
C15 C14 C17 110.0(2) . .
C4 C14 C16 107.20(19) . .
C15 C14 C16 108.9(2) . .
C17 C14 C16 109.3(2) . .

loop_
_geom_bond_atom_site_label_1
_geom_bond_atom_site_label_2
_geom_bond_distance
_geom_bond_site_symmetry_2
Fe N2 1.734(2) .
Fe N1 1.744(2) .
Fe C4 2.095(2) .
Fe C3 2.123(3) .
Fe C5 2.125(2) .
Fe C2 2.134(2) .
Fe C1 2.156(2) .
Fe Fe 2.2324(7) 5_665
N1 Fe 1.744(2) 5_665
N2 Fe 1.734(2) 5_665
C1 C5 1.413(3) .
C1 C2 1.477(3) .
C1 C6 1.547(4) .
C2 C3 1.425(4) .
C2 C10 1.535(4) .
C3 C4 1.422(4) .
C4 C5 1.420(4) .
C4 C14 1.515(3) .
C6 C7 1.534(4) .
C6 C9 1.535(4) .
C6 C8 1.547(3) .
C10 C13 1.526(4) .
C10 C12 1.541(3) .
C10 C11 1.543(4) .
C14 C15 1.532(4) .
C14 C17 1.536(4) .
C14 C16 1.537(3) .

loop_
_geom_torsion_atom_site_label_1
_geom_torsion_atom_site_label_2
_geom_torsion_atom_site_label_3
_geom_torsion_atom_site_label_4
_geom_torsion
_geom_torsion_site_symmetry_1
_geom_torsion_site_symmetry_4
N2 Fe N1 Fe 0.0 . 5_665
C4 Fe N1 Fe -133.05(9) . 5_665
C3 Fe N1 Fe -146.2(3) . 5_665
C5 Fe N1 Fe -166.27(7) . 5_665
C2 Fe N1 Fe 132.10(14) . 5_665
C1 Fe N1 Fe 154.98(7) . 5_665
N1 Fe N2 Fe 0.0 . 5_665
C4 Fe N2 Fe 136.19(8) . 5_665
C3 Fe N2 Fe 169.99(7) . 5_665
C5 Fe N2 Fe 143.2(2) . 5_665
C2 Fe N2 Fe -151.65(8) . 5_665
C1 Fe N2 Fe -136.26(14) . 5_665
N2 Fe C1 C5 -141.62(16) . .
N1 Fe C1 C5 83.46(15) . .
C4 Fe C1 C5 -36.19(15) . .
C3 Fe C1 C5 -79.52(16) . .
C2 Fe C1 C5 -118.3(2) . .
Fe Fe C1 C5 120.97(15) 5_665 .
N2 Fe C1 C2 -23.3(2) . .
N1 Fe C1 C2 -158.23(14) . .
C4 Fe C1 C2 82.12(17) . .
C3 Fe C1 C2 38.80(16) . .
C5 Fe C1 C2 118.3(2) . .
Fe Fe C1 C2 -120.71(15) 5_665 .
N2 Fe C1 C6 104.4(2) . .
N1 Fe C1 C6 -30.5(2) . .
C4 Fe C1 C6 -150.2(2) . .
C3 Fe C1 C6 166.5(2) . .
C5 Fe C1 C6 -114.0(3) . .
C2 Fe C1 C6 127.7(3) . .
Fe Fe C1 C6 7.0(3) 5_665 .
C5 C1 C2 C3 -2.2(3) . .
C6 C1 C2 C3 176.5(2) . .
Fe C1 C2 C3 -61.71(16) . .
C5 C1 C2 C10 -175.7(3) . .
C6 C1 C2 C10 2.9(5) . .
Fe C1 C2 C10 124.8(3) . .
C5 C1 C2 Fe 59.55(16) . .
C6 C1 C2 Fe -121.8(3) . .
N2 Fe C2 C3 -78.50(16) . .
N1 Fe C2 C3 150.81(15) . .
C4 Fe C2 C3 35.62(16) . .
C5 Fe C2 C3 78.59(16) . .
C1 Fe C2 C3 115.5(2) . .
Fe Fe C2 C3 -118.09(16) 5_665 .
N2 Fe C2 C1 166.03(14) . .
N1 Fe C2 C1 35.3(2) . .
C4 Fe C2 C1 -79.85(17) . .
C3 Fe C2 C1 -115.5(2) . .
C5 Fe C2 C1 -36.88(15) . .
Fe Fe C2 C1 126.44(14) 5_665 .
N2 Fe C2 C10 33.9(2) . .
N1 Fe C2 C10 -96.8(2) . .
C4 Fe C2 C10 148.0(2) . .
C3 Fe C2 C10 112.4(3) . .
C5 Fe C2 C10 -169.0(2) . .
C1 Fe C2 C10 -132.1(3) . .
Fe Fe C2 C10 -5.7(3) 5_665 .
C1 C2 C3 C4 4.3(3) . .
C10 C2 C3 C4 179.0(2) . .
Fe C2 C3 C4 -57.85(17) . .
C1 C2 C3 Fe 62.15(16) . .
C10 C2 C3 Fe -123.1(2) . .
N2 Fe C3 C4 -129.19(14) . .
N1 Fe C3 C4 17.4(3) . .
C5 Fe C3 C4 39.54(14) . .
C2 Fe C3 C4 122.2(2) . .
C1 Fe C3 C4 82.25(16) . .
Fe Fe C3 C4 -116.18(15) 5_665 .
N2 Fe C3 C2 108.63(15) . .
N1 Fe C3 C2 -104.7(3) . .
C4 Fe C3 C2 -122.2(2) . .
C5 Fe C3 C2 -82.64(17) . .
C1 Fe C3 C2 -39.93(15) . .
Fe Fe C3 C2 121.64(15) 5_665 .
C2 C3 C4 C5 -4.7(3) . .
Fe C3 C4 C5 -63.52(16) . .
C2 C3 C4 C14 -179.9(2) . .
Fe C3 C4 C14 121.3(2) . .
C2 C3 C4 Fe 58.79(18) . .
N2 Fe C4 C5 175.64(13) . .
N1 Fe C4 C5 -58.79(16) . .
C3 Fe C4 C5 114.8(2) . .
C2 Fe C4 C5 79.45(15) . .
C1 Fe C4 C5 35.49(14) . .
Fe Fe C4 C5 -124.82(13) 5_665 .
N2 Fe C4 C3 60.82(16) . .
N1 Fe C4 C3 -173.61(13) . .
C5 Fe C4 C3 -114.8(2) . .
C2 Fe C4 C3 -35.37(14) . .
C1 Fe C4 C3 -79.33(16) . .
Fe Fe C4 C3 120.36(14) 5_665 .
N2 Fe C4 C14 -60.7(3) . .
N1 Fe C4 C14 64.8(3) . .
C3 Fe C4 C14 -121.6(3) . .
C5 Fe C4 C14 123.6(3) . .
C2 Fe C4 C14 -156.9(3) . .
C1 Fe C4 C14 159.1(3) . .
Fe Fe C4 C14 -1.2(3) 5_665 .
C2 C1 C5 C4 -0.7(3) . .
C6 C1 C5 C4 -179.5(2) . .
Fe C1 C5 C4 58.56(17) . .
C2 C1 C5 Fe -59.25(16) . .
C6 C1 C5 Fe 121.9(2) . .
C3 C4 C5 C1 3.3(3) . .
C14 C4 C5 C1 178.3(2) . .
Fe C4 C5 C1 -60.16(17) . .
C3 C4 C5 Fe 63.43(16) . .
C14 C4 C5 Fe -121.5(2) . .
N2 Fe C5 C1 111.5(2) . .
N1 Fe C5 C1 -105.09(14) . .
C4 Fe C5 C1 121.3(2) . .
C3 Fe C5 C1 81.71(16) . .
C2 Fe C5 C1 38.51(15) . .
Fe Fe C5 C1 -124.31(15) 5_665 .
N2 Fe C5 C4 -9.9(3) . .
N1 Fe C5 C4 133.58(13) . .
C3 Fe C5 C4 -39.63(14) . .
C2 Fe C5 C4 -82.83(16) . .
C1 Fe C5 C4 -121.3(2) . .
Fe Fe C5 C4 114.36(16) 5_665 .
C5 C1 C6 C7 6.5(3) . .
C2 C1 C6 C7 -171.9(3) . .
Fe C1 C6 C7 93.3(2) . .
C5 C1 C6 C9 -112.0(3) . .
C2 C1 C6 C9 69.5(3) . .
Fe C1 C6 C9 -25.2(3) . .
C5 C1 C6 C8 122.8(2) . .
C2 C1 C6 C8 -55.6(3) . .
Fe C1 C6 C8 -150.37(19) . .
C3 C2 C10 C13 149.1(2) . .
C1 C2 C10 C13 -38.1(4) . .
Fe C2 C10 C13 62.3(3) . .
C3 C2 C10 C12 -87.6(3) . .
C1 C2 C10 C12 85.2(3) . .
Fe C2 C10 C12 -174.37(18) . .
C3 C2 C10 C11 29.3(3) . .
C1 C2 C10 C11 -157.9(3) . .
Fe C2 C10 C11 -57.5(3) . .
C5 C4 C14 C15 153.0(2) . .
C3 C4 C14 C15 -32.8(3) . .
Fe C4 C14 C15 59.4(3) . .
C5 C4 C14 C17 30.8(3) . .
C3 C4 C14 C17 -155.1(2) . .
Fe C4 C14 C17 -62.8(3) . .
C5 C4 C14 C16 -88.3(3) . .
C3 C4 C14 C16 85.8(3) . .
Fe C4 C14 C16 178.04(19) . .
